data_1548288
loop_
_publ_author_name
'Endo, Yuta'
'Kasahara, Taku'
'Harada, Kenicni'
'Kubo, Miwa'
'Etoh, Tadahiro'
'Ishibashi, Masami'
'Ishiyama, Aki'
'Iwatsuki, Masato'
'Otoguro, Kazuhiko'
'O Mura, Satoshi'
'Akisue, Gokithi'
'Hirano, Tomoya'
'Kagechika, Hiroyuki'
'Fukuyama, Yoshiyasu'
'Ohsaki, Ayumi'

_publ_section_title
;
 Sucupiranins A-L, Furanocassane Diterpenoids from the Seeds of Bowdichia
 virgilioides.
;
_journal_issue 12
_journal_name_full 'Journal of natural products'
_journal_page_first 3120
_journal_page_last 3127
_journal_paper_doi 10.1021/acs.jnatprod.7b00249
_journal_volume 80
_journal_year 2017
_chemical_formula_sum 'C23 H28 O7'
_chemical_formula_weight 416.45
_chemical_name_systematic
;
 ?
;
_space_group_IT_number 19
_symmetry_cell_setting orthorhombic
_symmetry_space_group_name_Hall 'P 2ac 2ab'
_symmetry_space_group_name_H-M 'P 21 21 21'
_atom_sites_solution_hydrogens geom
_atom_sites_solution_primary direct
_atom_sites_solution_secondary difmap
_audit_creation_method SHELXL-97
_cell_angle_alpha 90.00
_cell_angle_beta 90.00
_cell_angle_gamma 90.00
_cell_formula_units_Z 4
_cell_length_a 7.7640(7)
_cell_length_b 10.8733(10)
_cell_length_c 24.687(2)
_cell_measurement_reflns_used 6667
_cell_measurement_temperature 100
_cell_measurement_theta_max 0.00
_cell_measurement_theta_min 0.00
_cell_volume 2084.1(3)
_computing_cell_refinement 'Bruker APEX2'
_computing_data_collection 'Bruker APEX2'
_computing_data_reduction 'Bruker SAINT'
_computing_molecular_graphics 'Bruker SHELXTL'
_computing_publication_material 'Bruker SHELXTL'
_computing_structure_refinement 'SHELXL-97 (Sheldrick, 1997)'
_computing_structure_solution 'SHELXS-97 (Sheldrick, 1990)'
_diffrn_ambient_temperature 100
_diffrn_detector_area_resol_mean 8.333
_diffrn_measured_fraction_theta_full 0.990
_diffrn_measured_fraction_theta_max 0.990
_diffrn_measurement_device_type 'CCD area detector'
_diffrn_measurement_method 'phi and omega scans'
_diffrn_radiation_monochromator 'multilayered conforcal mirror'
_diffrn_radiation_source 'rotating anode'
_diffrn_radiation_type MoK\a
_diffrn_radiation_wavelength 0.71073
_diffrn_reflns_av_R_equivalents 0.0303
_diffrn_reflns_av_sigmaI/netI 0.0313
_diffrn_reflns_limit_h_max 7
_diffrn_reflns_limit_h_min -9
_diffrn_reflns_limit_k_max 14
_diffrn_reflns_limit_k_min -11
_diffrn_reflns_limit_l_max 32
_diffrn_reflns_limit_l_min -24
_diffrn_reflns_number 12127
_diffrn_reflns_theta_full 27.61
_diffrn_reflns_theta_max 27.61
_diffrn_reflns_theta_min 1.65
_exptl_absorpt_coefficient_mu 0.098
_exptl_absorpt_correction_T_max 0.9903
_exptl_absorpt_correction_T_min 0.9807
_exptl_absorpt_correction_type empirical
_exptl_absorpt_process_details 'SADABS Sheldrick 1996'
_exptl_crystal_colour none
_exptl_crystal_density_diffrn 1.327
_exptl_crystal_density_meas 0
_exptl_crystal_density_method 'not measured'
_exptl_crystal_description cube
_exptl_crystal_F_000 888
_exptl_crystal_size_max 0.20
_exptl_crystal_size_mid 0.10
_exptl_crystal_size_min 0.10
_refine_diff_density_max 1.248
_refine_diff_density_min -0.188
_refine_diff_density_rms 0.055
_refine_ls_abs_structure_details 'Flack H D (1983), Acta Cryst. A39, 876-881'
_refine_ls_abs_structure_Flack 0.9(10)
_refine_ls_extinction_method none
_refine_ls_goodness_of_fit_ref 3.193
_refine_ls_hydrogen_treatment const
_refine_ls_matrix_type full
_refine_ls_number_parameters 275
_refine_ls_number_reflns 4760
_refine_ls_number_restraints 0
_refine_ls_restrained_S_all 3.193
_refine_ls_R_factor_all 0.0511
_refine_ls_R_factor_gt 0.0468
_refine_ls_shift/su_max 0.313
_refine_ls_shift/su_mean 0.012
_refine_ls_structure_factor_coef Fsqd
_refine_ls_weighting_details 'calc w=1/[\s^2^(Fo^2^)+(0.0000P)^2^+0.0000P] where P=(Fo^2^+2Fc^2^)/3'
_refine_ls_weighting_scheme calc
_refine_ls_wR_factor_gt 0.1127
_refine_ls_wR_factor_ref 0.1134
_reflns_number_gt 4403
_reflns_number_total 4760
_reflns_threshold_expression >2sigma(I)
_cod_data_source_file np7b00249_si_002.cif
_cod_data_source_block bvg231a-2
_cod_depositor_comments
;
The following automatic conversions were performed:

'_symmetry_cell_setting' value 'Orthorhombic' changed to
'orthorhombic' according to
/home/data/users/saulius/crontab/automatic-downloads/rss-feeds/ACS/lib/dictionaries/cif_core.dic
dictionary named 'cif_core.dic' version 2.4.2 from 2011-04-26.

Automatic conversion script
Id: cif_fix_values 4973 2017-02-22 13:04:09Z antanas 

 Adding full bibliography for 1548287--1548288.cif.
;
_cod_original_sg_symbol_H-M P2(1)2(1)2(1)
_cod_database_code 1548288

loop_
_symmetry_equiv_pos_as_xyz
'x, y, z'
'-x+1/2, -y, z+1/2'
'-x, y+1/2, -z+1/2'
'x+1/2, -y+1/2, -z'

loop_
_atom_site_label
_atom_site_type_symbol
_atom_site_fract_x
_atom_site_fract_y
_atom_site_fract_z
_atom_site_U_iso_or_equiv
_atom_site_adp_type
_atom_site_occupancy
_atom_site_symmetry_multiplicity
_atom_site_calc_flag
_atom_site_refinement_flags
O1 O 0.70471(19) 0.56713(14) 0.97525(6) 0.0274(4) Uani 1 1 d .
O5 O 0.4045(2) 0.19024(15) 0.83507(6) 0.0327(4) Uani 1 1 d .
O3 O 0.50919(19) 0.33902(13) 0.93811(5) 0.0281(4) Uani 1 1 d .
O6 O 0.1808(2) 0.17901(14) 0.89279(6) 0.0307(4) Uani 1 1 d .
O2 O 0.7997(2) 0.73436(15) 1.01838(6) 0.0339(4) Uani 1 1 d .
O4 O 0.3836(2) 0.38484(16) 1.01769(6) 0.0408(4) Uani 1 1 d .
O7 O 0.0446(2) 0.49147(15) 0.73742(6) 0.0327(4) Uani 1 1 d .
C10 C 0.3867(3) 0.58694(19) 0.83568(8) 0.0222(4) Uani 1 1 d .
H10 H 0.2981 0.6276 0.8590 0.027 Uiso 1 1 calc R
C18 C 0.2517(3) 0.3757(2) 0.86102(8) 0.0241(5) Uani 1 1 d .
H18 H 0.1854 0.3959 0.8946 0.029 Uiso 1 1 calc R
C8 C 0.6479(3) 0.5356(2) 0.92025(8) 0.0245(5) Uani 1 1 d .
H8 H 0.7410 0.4931 0.8994 0.029 Uiso 1 1 calc R
C20 C 0.2936(3) 0.2385(2) 0.86151(8) 0.0249(5) Uani 1 1 d .
C12 C 0.4828(3) 0.46327(19) 0.91914(8) 0.0228(4) Uani 1 1 d .
H12 H 0.3947 0.5049 0.9423 0.027 Uiso 1 1 calc R
C11 C 0.4168(3) 0.4560(2) 0.85984(8) 0.0227(5) Uani 1 1 d .
H11 H 0.5056 0.4130 0.8374 0.027 Uiso 1 1 calc R
C13 C 0.4485(3) 0.3106(2) 0.98796(8) 0.0286(5) Uani 1 1 d .
C15 C 0.3107(3) 0.5814(2) 0.77786(8) 0.0306(5) Uani 1 1 d .
H15A H 0.2679 0.6636 0.7670 0.037 Uiso 1 1 calc R
H15B H 0.4004 0.5556 0.7518 0.037 Uiso 1 1 calc R
C5 C 0.5511(3) 0.6692(2) 0.83827(8) 0.0239(5) Uani 1 1 d .
C3 C 0.6419(3) 0.8965(2) 0.85345(9) 0.0317(5) Uani 1 1 d .
H3A H 0.7469 0.8893 0.8309 0.038 Uiso 1 1 calc R
H3B H 0.5982 0.9815 0.8496 0.038 Uiso 1 1 calc R
C16 C 0.1666(3) 0.4912(2) 0.77797(8) 0.0286(5) Uani 1 1 d .
C2 C 0.6922(3) 0.8754(2) 0.91323(9) 0.0297(5) Uani 1 1 d .
H2A H 0.7857 0.9326 0.9237 0.036 Uiso 1 1 calc R
H2B H 0.5919 0.8909 0.9370 0.036 Uiso 1 1 calc R
C4 C 0.5042(3) 0.8067(2) 0.83112(9) 0.0294(5) Uani 1 1 d .
H4A H 0.4872 0.8236 0.7921 0.035 Uiso 1 1 calc R
H4B H 0.3936 0.8228 0.8498 0.035 Uiso 1 1 calc R
C22 C 0.7559(3) 0.6883(2) 0.97677(8) 0.0256(5) Uani 1 1 d .
C21 C 0.1901(3) 0.0466(2) 0.89112(10) 0.0368(6) Uani 1 1 d .
H21A H 0.3087 0.0203 0.8983 0.055 Uiso 1 1 calc R
H21B H 0.1546 0.0176 0.8552 0.055 Uiso 1 1 calc R
H21C H 0.1134 0.0119 0.9187 0.055 Uiso 1 1 calc R
C6 C 0.6104(3) 0.66056(19) 0.89738(8) 0.0217(4) Uani 1 1 d .
H6 H 0.5065 0.6875 0.9182 0.026 Uiso 1 1 calc R
C17 C 0.1380(3) 0.3995(2) 0.81266(9) 0.0269(5) Uani 1 1 d .
C19 C -0.0609(3) 0.3935(2) 0.74873(9) 0.0353(6) Uani 1 1 d .
H19 H -0.1569 0.3701 0.7272 0.042 Uiso 1 1 calc R
C7 C 0.7528(3) 0.7423(2) 0.91968(8) 0.0266(5) Uani 1 1 d .
C14 C 0.4685(4) 0.1768(2) 1.00018(9) 0.0394(6) Uani 1 1 d .
H14A H 0.3720 0.1311 0.9844 0.059 Uiso 1 1 calc R
H14B H 0.4697 0.1645 1.0395 0.059 Uiso 1 1 calc R
H14C H 0.5770 0.1469 0.9847 0.059 Uiso 1 1 calc R
C9 C 0.6895(3) 0.6285(2) 0.79778(8) 0.0326(6) Uani 1 1 d .
H9A H 0.7296 0.5457 0.8072 0.049 Uiso 1 1 calc R
H9B H 0.7867 0.6859 0.7991 0.049 Uiso 1 1 calc R
H9C H 0.6408 0.6277 0.7612 0.049 Uiso 1 1 calc R
C1 C 0.9356(3) 0.7222(2) 0.89750(9) 0.0344(6) Uani 1 1 d .
H1A H 0.9578 0.6339 0.8939 0.052 Uiso 1 1 calc R
H1B H 1.0196 0.7584 0.9225 0.052 Uiso 1 1 calc R
H1C H 0.9461 0.7616 0.8619 0.052 Uiso 1 1 calc R
C23 C -0.0120(3) 0.3356(2) 0.79339(9) 0.0337(6) Uani 1 1 d .
H23 H -0.0653 0.2659 0.8094 0.040 Uiso 1 1 calc R

loop_
_atom_site_aniso_label
_atom_site_aniso_U_11
_atom_site_aniso_U_22
_atom_site_aniso_U_33
_atom_site_aniso_U_23
_atom_site_aniso_U_13
_atom_site_aniso_U_12
O1 0.0309(9) 0.0270(9) 0.0244(7) 0.0012(6) -0.0077(7) -0.0007(7)
O5 0.0396(10) 0.0273(9) 0.0311(8) -0.0059(7) -0.0005(8) 0.0064(7)
O3 0.0371(9) 0.0196(8) 0.0276(7) 0.0015(6) -0.0068(7) 0.0026(7)
O6 0.0399(9) 0.0224(8) 0.0298(8) -0.0039(6) -0.0003(7) 0.0025(7)
O2 0.0369(10) 0.0371(10) 0.0279(8) -0.0021(7) -0.0073(7) -0.0088(8)
O4 0.0545(11) 0.0367(10) 0.0311(8) 0.0068(7) 0.0039(9) 0.0059(9)
O7 0.0336(10) 0.0381(10) 0.0266(8) -0.0068(6) -0.0094(7) 0.0095(8)
C10 0.0231(11) 0.0260(12) 0.0174(9) -0.0011(8) -0.0012(9) 0.0056(9)
C18 0.0244(11) 0.0242(11) 0.0238(10) -0.0060(8) -0.0049(9) 0.0038(9)
C8 0.0275(12) 0.0278(12) 0.0184(9) 0.0001(8) -0.0019(9) 0.0032(9)
C20 0.0310(13) 0.0254(11) 0.0183(10) -0.0055(8) -0.0053(9) 0.0022(10)
C12 0.0278(12) 0.0183(11) 0.0221(10) -0.0005(8) -0.0033(9) 0.0034(9)
C11 0.0226(12) 0.0235(11) 0.0222(10) -0.0023(8) -0.0007(9) 0.0040(9)
C13 0.0289(12) 0.0299(13) 0.0270(11) 0.0031(9) -0.0111(10) -0.0047(10)
C15 0.0372(14) 0.0339(13) 0.0207(10) -0.0004(9) -0.0039(10) 0.0056(11)
C5 0.0247(11) 0.0283(12) 0.0187(9) 0.0024(8) 0.0012(9) 0.0051(9)
C3 0.0314(13) 0.0264(12) 0.0374(12) 0.0086(9) 0.0021(11) -0.0007(10)
C16 0.0301(13) 0.0327(13) 0.0229(10) -0.0090(9) -0.0084(10) 0.0106(10)
C2 0.0263(12) 0.0295(13) 0.0333(11) 0.0028(9) -0.0004(10) -0.0056(10)
C4 0.0324(13) 0.0286(12) 0.0273(10) 0.0069(9) 0.0009(10) 0.0057(10)
C22 0.0203(11) 0.0288(12) 0.0276(11) 0.0017(9) -0.0006(9) 0.0001(9)
C21 0.0495(16) 0.0238(13) 0.0373(12) -0.0031(10) -0.0052(12) -0.0022(11)
C6 0.0210(11) 0.0232(11) 0.0208(10) -0.0004(8) 0.0030(9) 0.0001(8)
C17 0.0272(12) 0.0252(12) 0.0285(11) -0.0070(8) -0.0049(9) 0.0072(10)
C19 0.0309(14) 0.0380(15) 0.0371(13) -0.0136(10) -0.0102(11) 0.0062(11)
C7 0.0231(11) 0.0298(12) 0.0268(10) 0.0011(9) -0.0012(10) -0.0030(9)
C14 0.0491(15) 0.0276(13) 0.0414(13) 0.0074(10) -0.0147(12) -0.0087(12)
C9 0.0313(13) 0.0450(15) 0.0216(10) 0.0006(10) 0.0075(10) 0.0082(11)
C1 0.0270(12) 0.0415(15) 0.0346(12) 0.0070(10) -0.0002(10) -0.0026(11)
C23 0.0342(14) 0.0309(13) 0.0360(12) -0.0086(9) -0.0069(11) 0.0045(11)

loop_
_atom_type_symbol
_atom_type_description
_atom_type_scat_dispersion_real
_atom_type_scat_dispersion_imag
_atom_type_scat_source
C C 0.0033 0.0016 'International Tables Vol C Tables 4.2.6.8 and 6.1.1.4'
H H 0.0000 0.0000 'International Tables Vol C Tables 4.2.6.8 and 6.1.1.4'
O O 0.0106 0.0060 'International Tables Vol C Tables 4.2.6.8 and 6.1.1.4'

loop_
_geom_angle_atom_site_label_1
_geom_angle_atom_site_label_2
_geom_angle_atom_site_label_3
_geom_angle
C22 O1 C8 109.59(15)
C13 O3 C12 117.31(16)
C20 O6 C21 115.73(18)
C19 O7 C16 105.11(17)
C15 C10 C5 111.88(17)
C15 C10 C11 111.98(17)
C5 C10 C11 112.65(16)
C15 C10 H10 106.6
C5 C10 H10 106.6
C11 C10 H10 106.6
C17 C18 C20 107.38(16)
C17 C18 C11 111.89(18)
C20 C18 C11 111.94(18)
C17 C18 H18 108.5
C20 C18 H18 108.5
C11 C18 H18 108.5
O1 C8 C12 113.27(16)
O1 C8 C6 101.23(16)
C12 C8 C6 107.55(17)
O1 C8 H8 111.4
C12 C8 H8 111.4
C6 C8 H8 111.4
O5 C20 O6 125.0(2)
O5 C20 C18 125.1(2)
O6 C20 C18 109.76(18)
O3 C12 C8 111.24(17)
O3 C12 C11 107.73(16)
C8 C12 C11 108.98(16)
O3 C12 H12 109.6
C8 C12 H12 109.6
C11 C12 H12 109.6
C18 C11 C12 106.49(16)
C18 C11 C10 113.39(17)
C12 C11 C10 111.26(16)
C18 C11 H11 108.5
C12 C11 H11 108.5
C10 C11 H11 108.5
O4 C13 O3 123.2(2)
O4 C13 C14 125.1(2)
O3 C13 C14 111.70(19)
C16 C15 C10 108.13(18)
C16 C15 H15A 110.1
C10 C15 H15A 110.1
C16 C15 H15B 110.1
C10 C15 H15B 110.1
H15A C15 H15B 108.4
C6 C5 C9 113.11(18)
C6 C5 C4 103.78(17)
C9 C5 C4 111.68(17)
C6 C5 C10 104.44(16)
C9 C5 C10 112.41(17)
C4 C5 C10 110.88(17)
C2 C3 C4 114.92(19)
C2 C3 H3A 108.5
C4 C3 H3A 108.5
C2 C3 H3B 108.5
C4 C3 H3B 108.5
H3A C3 H3B 107.5
C17 C16 O7 110.7(2)
C17 C16 C15 128.3(2)
O7 C16 C15 120.93(19)
C7 C2 C3 108.52(19)
C7 C2 H2A 110.0
C3 C2 H2A 110.0
C7 C2 H2B 110.0
C3 C2 H2B 110.0
H2A C2 H2B 108.4
C3 C4 C5 113.92(18)
C3 C4 H4A 108.8
C5 C4 H4A 108.8
C3 C4 H4B 108.8
C5 C4 H4B 108.8
H4A C4 H4B 107.7
O2 C22 O1 120.49(19)
O2 C22 C7 129.7(2)
O1 C22 C7 109.76(17)
O6 C21 H21A 109.5
O6 C21 H21B 109.5
H21A C21 H21B 109.5
O6 C21 H21C 109.5
H21A C21 H21C 109.5
H21B C21 H21C 109.5
C8 C6 C5 118.17(17)
C8 C6 C7 104.59(17)
C5 C6 C7 121.78(18)
C8 C6 H6 103.2
C5 C6 H6 103.2
C7 C6 H6 103.2
C16 C17 C23 106.5(2)
C16 C17 C18 122.6(2)
C23 C17 C18 130.9(2)
C23 C19 O7 111.5(2)
C23 C19 H19 124.2
O7 C19 H19 124.2
C6 C7 C22 96.94(17)
C6 C7 C2 106.95(18)
C22 C7 C2 117.65(18)
C6 C7 C1 117.35(19)
C22 C7 C1 105.07(18)
C2 C7 C1 112.40(19)
C13 C14 H14A 109.5
C13 C14 H14B 109.5
H14A C14 H14B 109.5
C13 C14 H14C 109.5
H14A C14 H14C 109.5
H14B C14 H14C 109.5
C5 C9 H9A 109.5
C5 C9 H9B 109.5
H9A C9 H9B 109.5
C5 C9 H9C 109.5
H9A C9 H9C 109.5
H9B C9 H9C 109.5
C7 C1 H1A 109.5
C7 C1 H1B 109.5
H1A C1 H1B 109.5
C7 C1 H1C 109.5
H1A C1 H1C 109.5
H1B C1 H1C 109.5
C19 C23 C17 106.1(2)
C19 C23 H23 126.9
C17 C23 H23 126.9

loop_
_geom_bond_atom_site_label_1
_geom_bond_atom_site_label_2
_geom_bond_distance
O1 C22 1.377(3)
O1 C8 1.468(2)
O5 C20 1.201(3)
O3 C13 1.354(3)
O3 C12 1.444(2)
O6 C20 1.335(3)
O6 C21 1.442(3)
O2 C22 1.192(3)
O4 C13 1.202(3)
O7 C19 1.373(3)
O7 C16 1.378(3)
C10 C15 1.546(3)
C10 C5 1.560(3)
C10 C11 1.561(3)
C10 H10 1.0000
C18 C17 1.507(3)
C18 C20 1.527(3)
C18 C11 1.551(3)
C18 H18 1.0000
C8 C12 1.504(3)
C8 C6 1.500(3)
C8 H8 1.0000
C12 C11 1.553(3)
C12 H12 1.0000
C11 H11 1.0000
C13 C14 1.494(3)
C15 C16 1.488(3)
C15 H15A 0.9900
C15 H15B 0.9900
C5 C6 1.533(3)
C5 C9 1.533(3)
C5 C4 1.549(3)
C3 C2 1.544(3)
C3 C4 1.549(3)
C3 H3A 0.9900
C3 H3B 0.9900
C16 C17 1.333(3)
C2 C7 1.530(3)
C2 H2A 0.9900
C2 H2B 0.9900
C4 H4A 0.9900
C4 H4B 0.9900
C22 C7 1.527(3)
C21 H21A 0.9800
C21 H21B 0.9800
C21 H21C 0.9800
C6 C7 1.521(3)
C6 H6 1.0000
C17 C23 1.437(3)
C19 C23 1.325(3)
C19 H19 0.9500
C7 C1 1.537(3)
C14 H14A 0.9800
C14 H14B 0.9800
C14 H14C 0.9800
C9 H9A 0.9800
C9 H9B 0.9800
C9 H9C 0.9800
C1 H1A 0.9800
C1 H1B 0.9800
C1 H1C 0.9800
C23 H23 0.9500
